data_2214002
loop_
_publ_author_name
'Zhu, Chun-Yuan'
'Li, Yan-Tuan'
'Wu, Jian-Dong'
'Wu, Zhi-Yong'
'Wu, Xia'

_publ_section_title
;
 Tris[(3-aminopropyl)dimethylammonium] decavanadate(V) hexahydrate
;
_journal_coeditor_code XU2250
_journal_issue 6
_journal_name_full 'Acta Crystallographica Section E'
_journal_page_first m1777
_journal_page_last m1778
_journal_paper_doi 10.1107/S1600536807023306
_journal_volume 63
_journal_year 2007
_chemical_formula_iupac '3(C5 H16 N2)2+. [V10 O28]6-. 6H2 O'
_chemical_formula_moiety '3(C5 H16 N2), O28 V10, 6(H2 O)'
_chemical_formula_sum 'C15 H60 N6 O34 V10'
_chemical_formula_weight 1378.09
_chemical_name_systematic
;
Tris[(3-aminopropyl)dimethylammonium] decavanadate(V) hexahydrate
;
_space_group_IT_number 2
_symmetry_cell_setting triclinic
_symmetry_space_group_name_Hall '-P 1'
_symmetry_space_group_name_H-M 'P -1'
_atom_sites_solution_hydrogens geom
_atom_sites_solution_primary direct
_atom_sites_solution_secondary difmap
_cell_angle_alpha 90.45(3)
_cell_angle_beta 94.21(3)
_cell_angle_gamma 117.29(3)
_cell_formula_units_Z 2
_cell_length_a 11.525(2)
_cell_length_b 11.743(2)
_cell_length_c 18.709(4)
_cell_measurement_reflns_used 1736
_cell_measurement_temperature 298(2)
_cell_measurement_theta_max 25.1
_cell_measurement_theta_min 3.5
_cell_volume 2241.7(10)
_computing_cell_refinement 'SAINT (Bruker, 2002)'
_computing_data_collection 'SMART (Bruker, 2002)'
_computing_data_reduction SAINT
_computing_molecular_graphics 'XP (Siemens, 1994)'
_computing_publication_material 'WinGX (Farrugia, 1999)'
_computing_structure_refinement 'SHELXL97 (Sheldrick, 1997)'
_computing_structure_solution 'SHELXS97 (Sheldrick, 1997)'
_diffrn_ambient_temperature 298(2)
_diffrn_measured_fraction_theta_full 0.99
_diffrn_measured_fraction_theta_max 0.99
_diffrn_measurement_device_type 'Bruker APEX area-detector diffractometer'
_diffrn_measurement_method '\f and \w scan'
_diffrn_radiation_monochromator graphite
_diffrn_radiation_source 'fine-focus sealed tube'
_diffrn_radiation_type MoK\a
_diffrn_radiation_wavelength 0.71073
_diffrn_reflns_av_R_equivalents 0.0244
_diffrn_reflns_av_sigmaI/netI 0.0538
_diffrn_reflns_limit_h_max 13
_diffrn_reflns_limit_h_min -13
_diffrn_reflns_limit_k_max 11
_diffrn_reflns_limit_k_min -14
_diffrn_reflns_limit_l_max 22
_diffrn_reflns_limit_l_min -19
_diffrn_reflns_number 12138
_diffrn_reflns_theta_full 25.2
_diffrn_reflns_theta_max 25.23
_diffrn_reflns_theta_min 2.00
_diffrn_standards_interval_count 0
_diffrn_standards_interval_time 0
_diffrn_standards_number 0
_exptl_absorpt_coefficient_mu 2.091
_exptl_absorpt_correction_T_max 0.684
_exptl_absorpt_correction_T_min 0.556
_exptl_absorpt_correction_type multi-scan
_exptl_absorpt_process_details '(SADABS; Bruker, 2002)'
_exptl_crystal_colour orange
_exptl_crystal_density_diffrn 2.042
_exptl_crystal_density_method 'not measured'
_exptl_crystal_description block
_exptl_crystal_F_000 1388
_exptl_crystal_size_max 0.30
_exptl_crystal_size_mid 0.26
_exptl_crystal_size_min 0.18
_refine_diff_density_max 1.02
_refine_diff_density_min -0.71
_refine_ls_extinction_method none
_refine_ls_goodness_of_fit_ref 1.028
_refine_ls_hydrogen_treatment constr
_refine_ls_matrix_type full
_refine_ls_number_parameters 595
_refine_ls_number_reflns 8110
_refine_ls_number_restraints 0
_refine_ls_restrained_S_all 1.028
_refine_ls_R_factor_all 0.085
_refine_ls_R_factor_gt 0.045
_refine_ls_shift/su_max 0.001
_refine_ls_shift/su_mean 0.000
_refine_ls_structure_factor_coef Fsqd
_refine_ls_weighting_details 'calc w=1/[\s^2^(Fo^2^)+(0.0576P)^2^+1.1434P] where P=(Fo^2^+2Fc^2^)/3'
_refine_ls_weighting_scheme calc
_refine_ls_wR_factor_gt 0.109
_refine_ls_wR_factor_ref 0.134
_reflns_number_gt 4858
_reflns_number_total 8110
_reflns_threshold_expression I>2\s(I)
_cod_data_source_file xu2250.cif
_cod_data_source_block I
_cod_database_code 2214002
_cod_database_fobs_code 2214002

loop_
_symmetry_equiv_pos_as_xyz
'x, y, z'
'-x, -y, -z'

loop_
_atom_site_type_symbol
_atom_site_label
_atom_site_fract_x
_atom_site_fract_y
_atom_site_fract_z
_atom_site_U_iso_or_equiv
_atom_site_adp_type
_atom_site_calc_flag
_atom_site_refinement_flags
_atom_site_occupancy
C C1 0.1582(6) 0.3274(6) 0.3030(3) 0.0486(17) Uani d . 1
H H1A 0.1923 0.3863 0.2656 0.073 Uiso calc R 1
H H1B 0.0723 0.3159 0.3111 0.073 Uiso calc R 1
H H1C 0.1532 0.2464 0.2891 0.073 Uiso calc R 1
C C2 0.3772(6) 0.3895(6) 0.3602(3) 0.0495(17) Uani d . 1
H H2A 0.3684 0.3055 0.3500 0.074 Uiso calc R 1
H H2B 0.4341 0.4263 0.4032 0.074 Uiso calc R 1
H H2C 0.4137 0.4430 0.3210 0.074 Uiso calc R 1
C C3 0.2530(6) 0.5035(5) 0.3935(3) 0.0396(15) Uani d . 1
H H3A 0.1647 0.4905 0.3986 0.047 Uiso calc R 1
H H3B 0.2879 0.5636 0.3560 0.047 Uiso calc R 1
C C4 0.3352(5) 0.5634(5) 0.4629(3) 0.0327(13) Uani d . 1
H H4A 0.4273 0.5953 0.4559 0.039 Uiso calc R 1
H H4B 0.3124 0.5000 0.4992 0.039 Uiso calc R 1
C C5 0.3097(6) 0.6723(5) 0.4867(3) 0.0383(15) Uani d . 1
H H5A 0.3181 0.7272 0.4468 0.046 Uiso calc R 1
H H5B 0.2206 0.6377 0.5001 0.046 Uiso calc R 1
C C6 0.1303(6) -0.1879(6) -0.1992(3) 0.0536(18) Uani d . 1
H H6A 0.1289 -0.2671 -0.2139 0.080 Uiso calc R 1
H H6B 0.1469 -0.1334 -0.2391 0.080 Uiso calc R 1
H H6C 0.0472 -0.2053 -0.1825 0.080 Uiso calc R 1
C C7 0.3621(6) -0.1187(6) -0.1575(3) 0.0509(17) Uani d . 1
H H7A 0.4284 -0.0741 -0.1191 0.076 Uiso calc R 1
H H7B 0.3885 -0.0749 -0.2011 0.076 Uiso calc R 1
H H7C 0.3505 -0.2047 -0.1636 0.076 Uiso calc R 1
C C8 0.2499(6) 0.0073(5) -0.1239(3) 0.0402(15) Uani d . 1
H H8A 0.1634 0.0001 -0.1197 0.048 Uiso calc R 1
H H8B 0.2860 0.0602 -0.1641 0.048 Uiso calc R 1
C C9 0.3351(6) 0.0743(5) -0.0567(3) 0.0389(15) Uani d . 1
H H9A 0.4227 0.0840 -0.0603 0.047 Uiso calc R 1
H H9B 0.2997 0.0234 -0.0158 0.047 Uiso calc R 1
C C10 0.3409(6) 0.2042(6) -0.0465(3) 0.0434(16) Uani d . 1
H H10A 0.3871 0.2581 -0.0844 0.052 Uiso calc R 1
H H10B 0.2525 0.1946 -0.0505 0.052 Uiso calc R 1
C C11 0.1445(6) 0.6791(6) 0.2703(3) 0.0394(15) Uani d . 1
H H11A 0.2114 0.6593 0.2555 0.059 Uiso calc R 1
H H11B 0.0633 0.6017 0.2700 0.059 Uiso calc R 1
H H11C 0.1694 0.7183 0.3179 0.059 Uiso calc R 1
C C12 0.2544(6) 0.8844(6) 0.2121(3) 0.0472(17) Uani d . 1
H H12A 0.2847 0.9338 0.2568 0.071 Uiso calc R 1
H H12B 0.2427 0.9359 0.1754 0.071 Uiso calc R 1
H H12C 0.3177 0.8579 0.1991 0.071 Uiso calc R 1
C C13 0.0264(6) 0.8086(6) 0.2393(3) 0.0386(15) Uani d . 1
H H13A 0.0626 0.8698 0.2800 0.046 Uiso calc R 1
H H13B 0.0076 0.8515 0.1994 0.046 Uiso calc R 1
C C14 -0.0993(6) 0.6996(5) 0.2577(3) 0.0334(14) Uani d . 1
H H14A -0.0909 0.6789 0.3073 0.040 Uiso calc R 1
H H14B -0.1194 0.6243 0.2274 0.040 Uiso calc R 1
C C15 -0.2084(6) 0.7375(6) 0.2464(3) 0.0358(14) Uani d . 1
H H15A -0.1832 0.8179 0.2729 0.043 Uiso calc R 1
H H15B -0.2213 0.7506 0.1959 0.043 Uiso calc R 1
N N1 0.2463(4) 0.3797(4) 0.3702(2) 0.0313(11) Uani d . 1
H H1 0.2109 0.3233 0.4050 0.038 Uiso calc R 1
N N2 0.4011(4) 0.7498(4) 0.5480(3) 0.0403(12) Uani d . 1
H H2D 0.3817 0.7049 0.5873 0.060 Uiso calc R 1
H H2E 0.3938 0.8213 0.5547 0.060 Uiso calc R 1
H H2F 0.4828 0.7700 0.5389 0.060 Uiso calc R 1
N N3 0.2359(5) -0.1227(4) -0.1401(2) 0.0362(12) Uani d . 1
H H3 0.2104 -0.1688 -0.1003 0.043 Uiso calc R 1
N N4 0.4074(4) 0.2680(4) 0.0238(3) 0.0402(13) Uani d . 1
H H4C 0.4890 0.2781 0.0275 0.060 Uiso calc R 1
H H4D 0.3640 0.2200 0.0588 0.060 Uiso calc R 1
H H4E 0.4091 0.3444 0.0274 0.060 Uiso calc R 1
N N5 0.1280(5) 0.7699(5) 0.2197(2) 0.0374(12) Uani d . 1
H H5 0.1000 0.7281 0.1758 0.045 Uiso calc R 1
N N6 -0.3327(5) 0.6385(5) 0.2705(3) 0.0473(14) Uani d . 1
H H6D -0.3552 0.5642 0.2470 0.071 Uiso calc R 1
H H6E -0.3954 0.6621 0.2615 0.071 Uiso calc R 1
H H6F -0.3225 0.6296 0.3174 0.071 Uiso calc R 1
O O1 0.0812(3) 0.3762(3) 0.55044(19) 0.0314(9) Uani d . 1
O O2 0.3306(3) 0.3370(3) 0.57192(18) 0.0278(8) Uani d . 1
O O3 -0.3799(3) -0.0088(3) 0.61327(19) 0.0325(9) Uani d . 1
O O4 0.2918(3) -0.1119(4) 0.66114(18) 0.0327(9) Uani d . 1
O O5 -0.1423(3) 0.1722(3) 0.57991(17) 0.0229(8) Uani d . 1
O O6 -0.3388(3) -0.1664(3) 0.52301(17) 0.0226(8) Uani d . 1
O O7 0.2912(3) 0.1067(3) 0.61371(16) 0.0210(8) Uani d . 1
O O8 0.0956(3) -0.2327(3) 0.55729(17) 0.0235(8) Uani d . 1
O O9 0.3267(3) -0.0501(3) 0.52439(18) 0.0241(8) Uani d . 1
O O10 -0.1539(3) -0.0427(3) 0.62667(17) 0.0220(8) Uani d . 1
O O11 0.0655(3) -0.0732(3) 0.64332(16) 0.0214(8) Uani d . 1
O O12 0.0795(3) 0.1475(3) 0.59142(16) 0.0180(7) Uani d . 1
O O13 -0.1227(3) -0.2032(3) 0.53428(16) 0.0180(7) Uani d . 1
O O14 0.1072(3) -0.0160(3) 0.50820(15) 0.0163(7) Uani d . 1
O O15 0.0699(3) 0.8761(3) 0.03827(19) 0.0324(9) Uani d . 1
O O16 0.3277(3) 0.8510(3) 0.04986(19) 0.0312(9) Uani d . 1
O O17 -0.3650(3) 0.4919(3) 0.12861(19) 0.0328(9) Uani d . 1
O O18 0.3275(3) 0.4259(3) 0.15481(18) 0.0328(9) Uani d . 1
O O19 -0.1398(3) 0.6720(3) 0.08191(17) 0.0236(8) Uani d . 1
O O20 -0.3294(3) 0.3285(3) 0.03886(17) 0.0232(8) Uani d . 1
O O21 0.3096(3) 0.6320(3) 0.10206(17) 0.0222(8) Uani d . 1
O O22 0.1193(3) 0.2858(3) 0.05863(17) 0.0245(8) Uani d . 1
O O23 0.3388(3) 0.4694(3) 0.01366(17) 0.0229(8) Uani d . 1
O O24 -0.1333(3) 0.4677(3) 0.13348(16) 0.0226(8) Uani d . 1
O O25 0.0919(3) 0.4484(3) 0.14297(16) 0.0230(8) Uani d . 1
O O26 0.0866(3) 0.6587(3) 0.08654(16) 0.0194(7) Uani d . 1
O O27 -0.1086(3) 0.3007(3) 0.04267(16) 0.0194(7) Uani d . 1
O O28 0.1101(3) 0.4891(3) 0.00524(15) 0.0176(7) Uani d . 1
O O29W 0.1019(4) 0.5780(4) 0.6443(2) 0.0519(12) Uani d . 1
H H29B 0.0787 0.6370 0.6219 0.062 Uiso d R 1
H H29A 0.0678 0.5048 0.6159 0.062 Uiso d R 1
O O30W 0.4552(4) 0.8194(4) 0.3381(2) 0.0510(12) Uani d . 1
H H30A 0.4373 0.8781 0.3504 0.061 Uiso d R 1
H H30B 0.5336 0.8400 0.3569 0.061 Uiso d R 1
O O31W 0.5050(4) 0.7341(5) 0.2138(2) 0.0691(16) Uani d . 1
H H31A 0.4401 0.7063 0.1744 0.083 Uiso d R 1
H H31B 0.4756 0.7602 0.2450 0.083 Uiso d R 1
O O32W 0.3581(5) 0.6211(4) 0.6865(3) 0.0694(14) Uani d . 1
H H32A 0.2789 0.6135 0.6890 0.083 Uiso d R 1
H H32B 0.4049 0.6618 0.7262 0.083 Uiso d R 1
O O33W -0.1878(5) 0.8894(4) -0.1162(3) 0.0828(18) Uani d . 1
H H33A -0.1447 0.9474 -0.0819 0.099 Uiso d R 1
H H33B -0.1489 0.8321 -0.1110 0.099 Uiso d R 1
O O34W 0.4372(7) 0.2430(6) 0.2017(4) 0.134(3) Uani d . 1
H H34A 0.4070 0.3078 0.1972 0.161 Uiso d R 1
H H34B 0.3874 0.1859 0.1747 0.161 Uiso d R 1
V V1 -0.00384(8) 0.22701(8) 0.52518(4) 0.0204(2) Uani d . 1
V V2 0.24366(8) 0.18796(8) 0.54459(4) 0.0200(2) Uani d . 1
V V3 -0.27039(8) 0.00560(8) 0.56005(5) 0.0229(2) Uani d . 1
V V4 0.22029(9) -0.07189(9) 0.59676(4) 0.0241(2) Uani d . 1
V V5 -0.02534(8) -0.03266(8) 0.58388(4) 0.0166(2) Uani d . 1
V V6 -0.01327(8) 0.72388(8) 0.01871(4) 0.0210(2) Uani d . 1
V V7 0.24429(8) 0.69956(8) 0.03168(4) 0.0203(2) Uani d . 1
V V8 -0.26351(8) 0.50339(8) 0.07083(5) 0.0236(2) Uani d . 1
V V9 0.24551(9) 0.45527(9) 0.09123(5) 0.0242(2) Uani d . 1
V V10 -0.01191(8) 0.47419(8) 0.08540(4) 0.0173(2) Uani d . 1

loop_
_atom_site_aniso_label
_atom_site_aniso_U_11
_atom_site_aniso_U_22
_atom_site_aniso_U_33
_atom_site_aniso_U_12
_atom_site_aniso_U_13
_atom_site_aniso_U_23
C1 0.054(4) 0.046(4) 0.028(3) 0.008(3) 0.004(3) 0.007(3)
C2 0.043(4) 0.051(4) 0.058(4) 0.024(4) 0.014(3) 0.000(3)
C3 0.036(4) 0.031(4) 0.052(4) 0.015(3) 0.003(3) 0.012(3)
C4 0.030(3) 0.028(3) 0.042(4) 0.014(3) 0.003(3) 0.004(3)
C5 0.036(3) 0.039(4) 0.047(4) 0.023(3) 0.001(3) 0.004(3)
C6 0.052(4) 0.047(4) 0.033(4) -0.001(3) -0.002(3) 0.004(3)
C7 0.062(5) 0.049(4) 0.045(4) 0.027(4) 0.014(3) 0.007(3)
C8 0.034(3) 0.034(4) 0.049(4) 0.013(3) 0.001(3) 0.012(3)
C9 0.035(3) 0.036(4) 0.050(4) 0.021(3) -0.002(3) -0.002(3)
C10 0.045(4) 0.038(4) 0.053(4) 0.026(3) -0.006(3) 0.003(3)
C11 0.053(4) 0.046(4) 0.035(3) 0.037(3) -0.001(3) -0.001(3)
C12 0.043(4) 0.051(4) 0.044(4) 0.020(4) -0.003(3) 0.006(3)
C13 0.049(4) 0.034(4) 0.037(3) 0.024(3) -0.008(3) -0.009(3)
C14 0.046(4) 0.040(4) 0.022(3) 0.027(3) -0.003(3) -0.001(3)
C15 0.043(4) 0.044(4) 0.028(3) 0.026(3) 0.001(3) -0.003(3)
N1 0.032(3) 0.027(3) 0.027(3) 0.007(2) 0.007(2) 0.008(2)
N2 0.028(3) 0.033(3) 0.058(3) 0.013(2) 0.008(2) -0.001(2)
N3 0.041(3) 0.033(3) 0.026(3) 0.008(2) 0.006(2) 0.008(2)
N4 0.025(3) 0.031(3) 0.065(4) 0.014(2) 0.004(2) 0.003(3)
N5 0.051(3) 0.045(3) 0.022(3) 0.028(3) -0.004(2) -0.003(2)
N6 0.051(3) 0.055(4) 0.043(3) 0.029(3) 0.010(3) -0.002(3)
O1 0.033(2) 0.021(2) 0.041(2) 0.0126(18) 0.0011(17) -0.0058(17)
O2 0.024(2) 0.019(2) 0.033(2) 0.0046(17) -0.0010(16) -0.0026(16)
O3 0.027(2) 0.039(2) 0.036(2) 0.0176(19) 0.0104(17) -0.0018(18)
O4 0.031(2) 0.042(2) 0.030(2) 0.022(2) -0.0005(17) 0.0059(18)
O5 0.026(2) 0.0203(19) 0.0259(19) 0.0137(17) 0.0032(15) -0.0038(15)
O6 0.0183(18) 0.0210(19) 0.0268(19) 0.0071(16) 0.0043(15) 0.0004(15)
O7 0.0192(18) 0.023(2) 0.0215(18) 0.0114(16) -0.0040(14) -0.0034(15)
O8 0.031(2) 0.019(2) 0.0261(19) 0.0160(17) 0.0006(15) 0.0019(15)
O9 0.0201(19) 0.023(2) 0.032(2) 0.0131(17) 0.0004(15) -0.0002(16)
O10 0.0252(19) 0.022(2) 0.0208(18) 0.0128(17) 0.0034(15) 0.0016(15)
O11 0.0257(19) 0.023(2) 0.0165(18) 0.0126(17) 0.0003(14) 0.0028(15)
O12 0.0186(18) 0.0155(18) 0.0205(18) 0.0086(15) 0.0013(14) -0.0017(14)
O13 0.0164(18) 0.0148(18) 0.0210(18) 0.0055(15) 0.0024(14) 0.0025(14)
O14 0.0178(18) 0.0140(17) 0.0174(17) 0.0074(15) 0.0022(13) -0.0006(13)
O15 0.032(2) 0.019(2) 0.044(2) 0.0106(18) -0.0005(18) -0.0064(17)
O16 0.028(2) 0.023(2) 0.037(2) 0.0078(17) -0.0005(17) -0.0008(17)
O17 0.029(2) 0.037(2) 0.036(2) 0.0176(19) 0.0077(17) -0.0020(18)
O18 0.034(2) 0.040(2) 0.030(2) 0.022(2) -0.0027(17) 0.0022(18)
O19 0.026(2) 0.025(2) 0.0250(19) 0.0156(17) 0.0023(15) -0.0033(15)
O20 0.0198(19) 0.026(2) 0.0259(19) 0.0116(17) 0.0052(15) 0.0033(15)
O21 0.0223(19) 0.023(2) 0.0219(19) 0.0121(17) -0.0043(14) -0.0016(15)
O22 0.026(2) 0.021(2) 0.028(2) 0.0124(17) -0.0002(15) 0.0024(16)
O23 0.0235(19) 0.023(2) 0.0258(19) 0.0136(17) 0.0002(15) -0.0011(15)
O24 0.025(2) 0.024(2) 0.0205(18) 0.0125(17) 0.0040(15) 0.0017(15)
O25 0.028(2) 0.024(2) 0.0178(18) 0.0122(17) 0.0016(15) 0.0017(15)
O26 0.0226(19) 0.0164(19) 0.0190(18) 0.0090(16) 0.0007(14) -0.0035(14)
O27 0.0187(18) 0.0156(18) 0.0223(18) 0.0066(15) 0.0010(14) 0.0009(14)
O28 0.0197(18) 0.0160(18) 0.0162(17) 0.0076(15) 0.0011(14) -0.0018(14)
O29W 0.077(3) 0.033(3) 0.050(3) 0.030(3) 0.000(2) 0.000(2)
O30W 0.030(2) 0.053(3) 0.069(3) 0.021(2) -0.014(2) -0.023(2)
O31W 0.057(3) 0.111(4) 0.053(3) 0.055(3) -0.022(2) -0.037(3)
O32W 0.064(3) 0.071(4) 0.080(4) 0.038(3) 0.002(3) -0.002(3)
O33W 0.124(5) 0.042(3) 0.083(4) 0.045(3) -0.038(3) -0.009(3)
O34W 0.145(7) 0.109(6) 0.159(7) 0.073(5) -0.017(5) -0.037(5)
V1 0.0211(5) 0.0155(5) 0.0259(5) 0.0098(4) 0.0010(4) -0.0017(4)
V2 0.0170(5) 0.0170(5) 0.0244(5) 0.0069(4) -0.0016(4) -0.0023(4)
V3 0.0201(5) 0.0258(5) 0.0255(5) 0.0126(4) 0.0038(4) 0.0002(4)
V4 0.0255(5) 0.0280(5) 0.0231(5) 0.0164(4) -0.0005(4) 0.0024(4)
V5 0.0181(5) 0.0163(5) 0.0160(4) 0.0085(4) 0.0010(3) 0.0001(3)
V6 0.0216(5) 0.0166(5) 0.0262(5) 0.0103(4) 0.0004(4) -0.0007(4)
V7 0.0183(5) 0.0183(5) 0.0233(5) 0.0078(4) -0.0001(4) -0.0010(4)
V8 0.0220(5) 0.0265(5) 0.0245(5) 0.0128(4) 0.0038(4) -0.0007(4)
V9 0.0252(5) 0.0276(5) 0.0242(5) 0.0164(4) -0.0010(4) 0.0018(4)
V10 0.0185(5) 0.0172(5) 0.0158(4) 0.0079(4) 0.0005(3) -0.0005(3)

loop_
_atom_type_symbol
_atom_type_description
_atom_type_scat_dispersion_real
_atom_type_scat_dispersion_imag
_atom_type_scat_source
C C 0.0033 0.0016 'International Tables Vol C Tables 4.2.6.8 and 6.1.1.4'
H H 0.0000 0.0000 'International Tables Vol C Tables 4.2.6.8 and 6.1.1.4'
N N 0.0061 0.0033 'International Tables Vol C Tables 4.2.6.8 and 6.1.1.4'
O O 0.0106 0.0060 'International Tables Vol C Tables 4.2.6.8 and 6.1.1.4'
V V 0.3005 0.5294 'International Tables Vol C Tables 4.2.6.8 and 6.1.1.4'

loop_
_geom_angle_atom_site_label_1
_geom_angle_atom_site_label_2
_geom_angle_atom_site_label_3
_geom_angle_site_symmetry_1
_geom_angle_site_symmetry_3
_geom_angle
N1 C1 H1A . . 109.5
N1 C1 H1B . . 109.5
H1A C1 H1B . . 109.5
N1 C1 H1C . . 109.5
H1A C1 H1C . . 109.5
H1B C1 H1C . . 109.5
N1 C2 H2A . . 109.5
N1 C2 H2B . . 109.5
H2A C2 H2B . . 109.5
N1 C2 H2C . . 109.5
H2A C2 H2C . . 109.5
H2B C2 H2C . . 109.5
N1 C3 C4 . . 115.2(4)
N1 C3 H3A . . 108.5
C4 C3 H3A . . 108.5
N1 C3 H3B . . 108.5
C4 C3 H3B . . 108.5
H3A C3 H3B . . 107.5
C3 C4 C5 . . 108.5(4)
C3 C4 H4A . . 110.0
C5 C4 H4A . . 110.0
C3 C4 H4B . . 110.0
C5 C4 H4B . . 110.0
H4A C4 H4B . . 108.4
N2 C5 C4 . . 112.4(4)
N2 C5 H5A . . 109.1
C4 C5 H5A . . 109.1
N2 C5 H5B . . 109.1
C4 C5 H5B . . 109.1
H5A C5 H5B . . 107.9
N3 C6 H6A . . 109.5
N3 C6 H6B . . 109.5
H6A C6 H6B . . 109.5
N3 C6 H6C . . 109.5
H6A C6 H6C . . 109.5
H6B C6 H6C . . 109.5
N3 C7 H7A . . 109.5
N3 C7 H7B . . 109.5
H7A C7 H7B . . 109.5
N3 C7 H7C . . 109.5
H7A C7 H7C . . 109.5
H7B C7 H7C . . 109.5
N3 C8 C9 . . 115.0(4)
N3 C8 H8A . . 108.5
C9 C8 H8A . . 108.5
N3 C8 H8B . . 108.5
C9 C8 H8B . . 108.5
H8A C8 H8B . . 107.5
C8 C9 C10 . . 109.6(5)
C8 C9 H9A . . 109.7
C10 C9 H9A . . 109.7
C8 C9 H9B . . 109.7
C10 C9 H9B . . 109.7
H9A C9 H9B . . 108.2
N4 C10 C9 . . 112.5(5)
N4 C10 H10A . . 109.1
C9 C10 H10A . . 109.1
N4 C10 H10B . . 109.1
C9 C10 H10B . . 109.1
H10A C10 H10B . . 107.8
N5 C11 H11A . . 109.5
N5 C11 H11B . . 109.5
H11A C11 H11B . . 109.5
N5 C11 H11C . . 109.5
H11A C11 H11C . . 109.5
H11B C11 H11C . . 109.5
N5 C12 H12A . . 109.5
N5 C12 H12B . . 109.5
H12A C12 H12B . . 109.5
N5 C12 H12C . . 109.5
H12A C12 H12C . . 109.5
H12B C12 H12C . . 109.5
C14 C13 N5 . . 114.3(5)
C14 C13 H13A . . 108.7
N5 C13 H13A . . 108.7
C14 C13 H13B . . 108.7
N5 C13 H13B . . 108.7
H13A C13 H13B . . 107.6
C13 C14 C15 . . 109.1(5)
C13 C14 H14A . . 109.9
C15 C14 H14A . . 109.9
C13 C14 H14B . . 109.9
C15 C14 H14B . . 109.9
H14A C14 H14B . . 108.3
N6 C15 C14 . . 111.7(5)
N6 C15 H15A . . 109.3
C14 C15 H15A . . 109.3
N6 C15 H15B . . 109.3
C14 C15 H15B . . 109.3
H15A C15 H15B . . 107.9
C3 N1 C2 . . 112.8(4)
C3 N1 C1 . . 110.3(4)
C2 N1 C1 . . 110.2(4)
C3 N1 H1 . . 107.8
C2 N1 H1 . . 107.8
C1 N1 H1 . . 107.8
C5 N2 H2D . . 109.5
C5 N2 H2E . . 109.5
H2D N2 H2E . . 109.5
C5 N2 H2F . . 109.5
H2D N2 H2F . . 109.5
H2E N2 H2F . . 109.5
C8 N3 C6 . . 109.5(5)
C8 N3 C7 . . 112.2(5)
C6 N3 C7 . . 111.6(5)
C8 N3 H3 . . 107.8
C6 N3 H3 . . 107.8
C7 N3 H3 . . 107.8
C10 N4 H4C . . 109.5
C10 N4 H4D . . 109.5
H4C N4 H4D . . 109.5
C10 N4 H4E . . 109.5
H4C N4 H4E . . 109.5
H4D N4 H4E . . 109.5
C12 N5 C11 . . 111.3(4)
C12 N5 C13 . . 110.6(5)
C11 N5 C13 . . 113.4(4)
C12 N5 H5 . . 107.0
C11 N5 H5 . . 107.0
C13 N5 H5 . . 107.0
C15 N6 H6D . . 109.5
C15 N6 H6E . . 109.5
H6D N6 H6E . . 109.5
C15 N6 H6F . . 109.5
H6D N6 H6F . . 109.5
H6E N6 H6F . . 109.5
V1 O5 V3 . . 115.52(17)
V2 O6 V3 2_556 . 113.97(17)
V2 O7 V4 . . 114.64(16)
V1 O8 V4 2_556 . 114.51(17)
V4 O9 V3 . 2_556 113.57(16)
V5 O10 V3 . . 109.96(16)
V5 O11 V4 . . 110.27(16)
V5 O12 V1 . . 108.38(15)
V5 O12 V2 . . 107.56(15)
V1 O12 V2 . . 101.07(14)
V5 O13 V1 . 2_556 106.68(15)
V5 O13 V2 . 2_556 106.75(14)
V1 O13 V2 2_556 2_556 99.88(14)
V5 O14 V5 . 2_556 101.68(13)
V5 O14 V2 . . 92.45(12)
V5 O14 V2 2_556 . 94.71(12)
V5 O14 V1 . 2_556 94.12(12)
V5 O14 V1 2_556 2_556 92.41(12)
V2 O14 V1 . 2_556 169.15(15)
V5 O14 V3 . 2_556 170.82(15)
V5 O14 V3 2_556 2_556 87.50(11)
V2 O14 V3 . 2_556 86.63(11)
V1 O14 V3 2_556 2_556 85.51(11)
V5 O14 V4 . . 87.64(11)
V5 O14 V4 2_556 . 170.60(15)
V2 O14 V4 . . 85.99(11)
V1 O14 V4 2_556 . 85.66(11)
V3 O14 V4 2_556 . 83.18(10)
V6 O19 V8 . . 115.41(17)
V7 O20 V8 2_565 . 115.26(18)
V7 O21 V9 . . 113.80(16)
V6 O22 V9 2_565 . 115.30(17)
V9 O23 V8 . 2_565 113.72(16)
V10 O24 V8 . . 110.52(16)
V10 O25 V9 . . 110.27(16)
V10 O26 V7 . . 106.79(15)
V10 O26 V6 . . 107.81(15)
V7 O26 V6 . . 100.02(14)
V10 O27 V6 . 2_565 106.02(15)
V10 O27 V7 . 2_565 107.35(15)
V6 O27 V7 2_565 2_565 101.41(14)
V10 O28 V10 . 2_565 101.68(13)
V10 O28 V6 . 2_565 93.19(13)
V10 O28 V6 2_565 2_565 94.09(12)
V10 O28 V7 . . 93.59(12)
V10 O28 V7 2_565 . 93.37(12)
V6 O28 V7 2_565 . 168.71(15)
V10 O28 V8 . 2_565 171.23(15)
V10 O28 V8 2_565 2_565 87.05(11)
V6 O28 V8 2_565 2_565 85.28(11)
V7 O28 V8 . 2_565 86.66(11)
V10 O28 V9 . . 88.12(11)
V10 O28 V9 2_565 . 170.14(16)
V6 O28 V9 2_565 . 86.37(11)
V7 O28 V9 . . 84.85(11)
V8 O28 V9 2_565 . 83.17(10)
H29B O29W H29A . . 108.4
H30A O30W H30B . . 107.1
H31A O31W H31B . . 105.3
H32A O32W H32B . . 107.3
H33A O33W H33B . . 102.4
H34A O34W H34B . . 104.1
O1 V1 O5 . . 103.12(17)
O1 V1 O8 . 2_556 102.97(17)
O5 V1 O8 . 2_556 95.31(15)
O1 V1 O12 . . 100.68(16)
O5 V1 O12 . . 89.63(14)
O8 V1 O12 2_556 . 154.03(14)
O1 V1 O13 . 2_556 100.41(16)
O5 V1 O13 . 2_556 154.35(14)
O8 V1 O13 2_556 2_556 89.21(14)
O12 V1 O13 . 2_556 76.03(13)
O1 V1 O14 . 2_556 175.06(15)
O5 V1 O14 . 2_556 79.86(13)
O8 V1 O14 2_556 2_556 80.52(13)
O12 V1 O14 . 2_556 75.27(12)
O13 V1 O14 2_556 2_556 76.00(12)
O2 V2 O7 . . 101.61(16)
O2 V2 O6 . 2_556 103.40(17)
O7 V2 O6 . 2_556 95.38(15)
O2 V2 O12 . . 99.67(16)
O7 V2 O12 . . 90.05(14)
O6 V2 O12 2_556 . 154.66(14)
O2 V2 O13 . 2_556 100.90(15)
O7 V2 O13 . 2_556 155.12(14)
O6 V2 O13 2_556 2_556 89.56(14)
O12 V2 O13 . 2_556 75.83(13)
O2 V2 O14 . . 174.78(15)
O7 V2 O14 . . 80.76(13)
O6 V2 O14 2_556 . 80.89(13)
O12 V2 O14 . . 75.58(12)
O13 V2 O14 2_556 . 75.97(12)
O3 V3 O9 . 2_556 103.59(16)
O3 V3 O5 . . 102.92(17)
O9 V3 O5 2_556 . 91.38(15)
O3 V3 O6 . . 100.78(17)
O9 V3 O6 2_556 . 90.14(15)
O5 V3 O6 . . 155.18(14)
O3 V3 O10 . . 99.79(16)
O9 V3 O10 2_556 . 156.55(14)
O5 V3 O10 . . 85.03(14)
O6 V3 O10 . . 83.79(14)
O3 V3 O14 . 2_556 174.52(15)
O9 V3 O14 2_556 2_556 81.70(13)
O5 V3 O14 . 2_556 78.12(13)
O6 V3 O14 . 2_556 77.59(13)
O10 V3 O14 . 2_556 74.88(12)
O4 V4 O9 . . 101.91(17)
O4 V4 O8 . . 101.43(17)
O9 V4 O8 . . 91.83(15)
O4 V4 O7 . . 102.55(17)
O9 V4 O7 . . 91.52(15)
O8 V4 O7 . . 154.52(14)
O4 V4 O11 . . 102.08(16)
O9 V4 O11 . . 156.01(14)
O8 V4 O11 . . 83.94(14)
O7 V4 O11 . . 82.79(14)
O4 V4 O14 . . 176.56(15)
O9 V4 O14 . . 81.53(12)
O8 V4 O14 . . 78.11(12)
O7 V4 O14 . . 77.43(12)
O11 V4 O14 . . 74.49(12)
O11 V5 O10 . . 106.42(15)
O11 V5 O12 . . 98.35(15)
O10 V5 O12 . . 98.86(15)
O11 V5 O13 . . 96.20(15)
O10 V5 O13 . . 94.96(15)
O12 V5 O13 . . 156.18(14)
O11 V5 O14 . . 87.61(14)
O10 V5 O14 . . 165.73(14)
O12 V5 O14 . . 81.28(13)
O13 V5 O14 . . 80.60(13)
O11 V5 O14 . 2_556 165.84(14)
O10 V5 O14 . 2_556 87.58(14)
O12 V5 O14 . 2_556 81.15(13)
O13 V5 O14 . 2_556 80.15(12)
O14 V5 O14 . 2_556 78.32(13)
O15 V6 O22 . 2_565 103.92(17)
O15 V6 O19 . . 102.71(17)
O22 V6 O19 2_565 . 95.81(15)
O15 V6 O27 . 2_565 99.87(16)
O22 V6 O27 2_565 2_565 91.11(14)
O19 V6 O27 . 2_565 153.99(14)
O15 V6 O26 . . 99.51(16)
O22 V6 O26 2_565 . 154.88(14)
O19 V6 O26 . . 87.72(14)
O27 V6 O26 2_565 . 75.91(13)
O15 V6 O28 . 2_565 174.18(15)
O22 V6 O28 2_565 2_565 80.73(13)
O19 V6 O28 . 2_565 80.07(13)
O27 V6 O28 2_565 2_565 76.34(12)
O26 V6 O28 . 2_565 75.38(12)
O15 V6 V7 . . 89.80(13)
O22 V6 V7 2_565 . 130.60(11)
O19 V6 V7 . . 127.54(11)
O27 V6 V7 2_565 . 39.52(9)
O26 V6 V7 . . 39.82(9)
O28 V6 V7 2_565 . 84.48(9)
O16 V7 O20 . 2_565 103.06(18)
O16 V7 O21 . . 102.41(17)
O20 V7 O21 2_565 . 95.10(15)
O16 V7 O27 . 2_565 99.75(16)
O20 V7 O27 2_565 2_565 89.78(14)
O21 V7 O27 . 2_565 155.56(14)
O16 V7 O26 . . 100.63(16)
O20 V7 O26 2_565 . 154.04(14)
O21 V7 O26 . . 90.03(14)
O27 V7 O26 2_565 . 75.80(13)
O16 V7 O28 . . 174.69(15)
O20 V7 O28 2_565 . 80.36(13)
O21 V7 O28 . . 81.17(13)
O27 V7 O28 2_565 . 76.05(12)
O26 V7 O28 . . 75.31(12)
O16 V7 V6 . . 90.45(13)
O20 V7 V6 2_565 . 128.83(11)
O21 V7 V6 . . 130.18(11)
O27 V7 V6 2_565 . 39.07(9)
O26 V7 V6 . . 40.16(9)
O28 V7 V6 . . 84.24(9)
O17 V8 O19 . . 103.14(17)
O17 V8 O23 . 2_565 103.42(17)
O19 V8 O23 . 2_565 92.55(15)
O17 V8 O20 . . 101.36(17)
O19 V8 O20 . . 154.51(14)
O23 V8 O20 2_565 . 88.51(14)
O17 V8 O24 . . 100.17(16)
O19 V8 O24 . . 85.36(14)
O23 V8 O24 2_565 . 156.17(14)
O20 V8 O24 . . 83.53(14)
O17 V8 O28 . 2_565 174.91(15)
O19 V8 O28 . 2_565 78.03(13)
O23 V8 O28 2_565 2_565 81.41(13)
O20 V8 O28 . 2_565 76.95(13)
O24 V8 O28 . 2_565 74.92(12)
O18 V9 O23 . . 103.17(17)
O18 V9 O21 . . 102.75(17)
O23 V9 O21 . . 92.49(15)
O18 V9 O22 . . 101.19(17)
O23 V9 O22 . . 90.76(15)
O21 V9 O22 . . 154.41(14)
O18 V9 O25 . . 101.39(16)
O23 V9 O25 . . 155.36(14)
O21 V9 O25 . . 84.10(14)
O22 V9 O25 . . 82.44(14)
O18 V9 O28 . . 174.72(16)
O23 V9 O28 . . 81.70(12)
O21 V9 O28 . . 78.89(13)
O22 V9 O28 . . 76.49(12)
O25 V9 O28 . . 73.69(12)
O25 V10 O24 . . 106.30(16)
O25 V10 O26 . . 97.37(15)
O24 V10 O26 . . 96.91(15)
O25 V10 O27 . . 97.73(15)
O24 V10 O27 . . 96.00(15)
O26 V10 O27 . . 156.51(13)
O25 V10 O28 . . 87.90(14)
O24 V10 O28 . . 165.79(14)
O26 V10 O28 . . 81.38(13)
O27 V10 O28 . . 81.30(13)
O25 V10 O28 . 2_565 166.22(14)
O24 V10 O28 . 2_565 87.48(14)
O26 V10 O28 . 2_565 80.38(13)
O27 V10 O28 . 2_565 80.66(13)
O28 V10 O28 . 2_565 78.32(13)

loop_
_geom_bond_atom_site_label_1
_geom_bond_atom_site_label_2
_geom_bond_site_symmetry_2
_geom_bond_distance
_geom_bond_publ_flag
C1 N1 . 1.489(6) ?
C1 H1A . 0.9600 ?
C1 H1B . 0.9600 ?
C1 H1C . 0.9600 ?
C2 N1 . 1.486(7) ?
C2 H2A . 0.9600 ?
C2 H2B . 0.9600 ?
C2 H2C . 0.9600 ?
C3 N1 . 1.480(6) ?
C3 C4 . 1.507(7) ?
C3 H3A . 0.9700 ?
C3 H3B . 0.9700 ?
C4 C5 . 1.508(7) ?
C4 H4A . 0.9700 ?
C4 H4B . 0.9700 ?
C5 N2 . 1.477(7) ?
C5 H5A . 0.9700 ?
C5 H5B . 0.9700 ?
C6 N3 . 1.491(7) ?
C6 H6A . 0.9600 ?
C6 H6B . 0.9600 ?
C6 H6C . 0.9600 ?
C7 N3 . 1.494(7) ?
C7 H7A . 0.9600 ?
C7 H7B . 0.9600 ?
C7 H7C . 0.9600 ?
C8 N3 . 1.485(7) ?
C8 C9 . 1.502(7) ?
C8 H8A . 0.9700 ?
C8 H8B . 0.9700 ?
C9 C10 . 1.507(7) ?
C9 H9A . 0.9700 ?
C9 H9B . 0.9700 ?
C10 N4 . 1.479(7) ?
C10 H10A . 0.9700 ?
C10 H10B . 0.9700 ?
C11 N5 . 1.499(6) ?
C11 H11A . 0.9600 ?
C11 H11B . 0.9600 ?
C11 H11C . 0.9600 ?
C12 N5 . 1.480(7) ?
C12 H12A . 0.9600 ?
C12 H12B . 0.9600 ?
C12 H12C . 0.9600 ?
C13 C14 . 1.495(8) ?
C13 N5 . 1.503(7) ?
C13 H13A . 0.9700 ?
C13 H13B . 0.9700 ?
C14 C15 . 1.518(7) ?
C14 H14A . 0.9700 ?
C14 H14B . 0.9700 ?
C15 N6 . 1.477(7) ?
C15 H15A . 0.9700 ?
C15 H15B . 0.9700 ?
N1 H1 . 0.9100 ?
N2 H2D . 0.8900 ?
N2 H2E . 0.8900 ?
N2 H2F . 0.8900 ?
N3 H3 . 0.9100 ?
N4 H4C . 0.8900 ?
N4 H4D . 0.8900 ?
N4 H4E . 0.8900 ?
N5 H5 . 0.9100 ?
N6 H6D . 0.8900 ?
N6 H6E . 0.8900 ?
N6 H6F . 0.8900 ?
V1 O1 . 1.612(3) y
V2 O2 . 1.622(3) y
V3 O3 . 1.614(3) y
V4 O4 . 1.603(3) y
O5 V1 . 1.822(3) ?
O5 V3 . 1.845(3) ?
O6 V2 2_556 1.822(3) ?
O6 V3 . 1.902(3) ?
O7 V2 . 1.810(3) ?
O7 V4 . 1.883(3) ?
O8 V1 2_556 1.825(3) ?
O8 V4 . 1.873(3) ?
O9 V4 . 1.834(3) ?
O9 V3 2_556 1.834(3) ?
O10 V5 . 1.693(3) ?
O10 V3 . 2.035(3) ?
O11 V5 . 1.690(3) ?
O11 V4 . 2.036(3) ?
O12 V5 . 1.893(3) ?
O12 V1 . 1.999(3) ?
O12 V2 . 1.999(3) ?
O13 V5 . 1.972(3) ?
O13 V1 2_556 2.012(3) ?
O13 V2 2_556 2.021(3) ?
O14 V5 . 2.103(3) ?
O14 V5 2_556 2.111(3) ?
O14 V2 . 2.244(3) ?
O14 V1 2_556 2.260(3) ?
O14 V3 2_556 2.308(3) ?
O14 V4 . 2.315(3) ?
V6 O15 . 1.617(3) y
V7 O16 . 1.605(3) y
V8 O17 . 1.612(4) y
V9 O18 . 1.602(3) y
O19 V6 . 1.829(3) ?
O19 V8 . 1.832(3) ?
O20 V7 2_565 1.814(3) ?
O20 V8 . 1.907(3) ?
O21 V7 . 1.830(3) ?
O21 V9 . 1.860(3) ?
O22 V6 2_565 1.792(3) ?
O22 V9 . 1.909(3) ?
O23 V9 . 1.832(3) ?
O23 V8 2_565 1.848(3) ?
O24 V10 . 1.691(3) ?
O24 V8 . 2.032(3) ?
O25 V10 . 1.682(3) ?
O25 V9 . 2.050(3) ?
O26 V10 . 1.930(3) ?
O26 V7 . 2.018(3) ?
O26 V6 . 2.032(3) ?
O27 V10 . 1.948(3) ?
O27 V6 2_565 1.995(3) ?
O27 V7 2_565 2.014(3) ?
O28 V10 . 2.085(3) ?
O28 V10 2_565 2.126(3) ?
O28 V6 2_565 2.247(3) ?
O28 V7 . 2.260(3) ?
O28 V8 2_565 2.321(3) ?
O28 V9 . 2.322(3) ?
O29W H29B . 0.9411 ?
O29W H29A . 0.9099 ?
O30W H30A . 0.8405 ?
O30W H30B . 0.8660 ?
O31W H31A . 0.9488 ?
O31W H31B . 0.8181 ?
O32W H32A . 0.8804 ?
O32W H32B . 0.8766 ?
O33W H33A . 0.8700 ?
O33W H33B . 0.9676 ?
O34W H34A . 0.9720 ?
O34W H34B . 0.7962 ?

loop_
_geom_hbond_atom_site_label_D
_geom_hbond_atom_site_label_H
_geom_hbond_atom_site_label_A
_geom_hbond_site_symmetry_A
_geom_hbond_distance_DH
_geom_hbond_distance_HA
_geom_hbond_distance_DA
_geom_hbond_angle_DHA
N1 H1 O13 2_556 0.91 1.79 2.691(5) 173
N2 H2D O32W . 0.89 2.08 2.968(7) 172
N2 H2E O9 1_565 0.89 2.05 2.873(5) 153
N2 H2F O6 1_665 0.89 1.89 2.772(6) 173
N3 H3 O27 2 0.91 1.87 2.736(6) 159
N4 H4C O20 1_655 0.89 1.89 2.772(5) 171
N4 H4D O33W 2_565 0.89 2.21 3.035(7) 154
N4 H4E O23 . 0.89 1.99 2.820(5) 156
N5 H5 O26 . 0.91 1.82 2.709(5) 166
N6 H6D O17 . 0.89 2.34 3.056(6) 137
N6 H6D O32W 2_566 0.89 2.50 3.046(7) 120
N6 H6E O31W 1_455 0.89 1.89 2.745(6) 160
N6 H6F O2 2_566 0.89 2.12 2.958(6) 156
O29W H29A O1 . 0.91 2.00 2.848(5) 154
O29W H29B O8 1_565 0.94 1.90 2.790(5) 156
O30W H30A O3 2_566 0.84 2.06 2.895(5) 174
O30W H30B O7 2_666 0.87 1.86 2.716(5) 173
O31W H31A O21 . 0.95 1.83 2.770(5) 173
O31W H31B O30W . 0.82 1.94 2.724(6) 160
O32W H32A O29W . 0.88 2.00 2.808(6) 152
O32W H32B O34W 2_666 0.88 2.03 2.873(8) 160
O33W H33A O15 2_575 0.87 1.98 2.787(6) 153
O33W H33B O22 2_565 0.97 1.84 2.723(5) 150
O34W H34A O18 . 0.97 2.11 3.055(7) 163
O34W H34B O33W 2_565 0.80 2.24 2.903(8) 141

loop_
_geom_torsion_atom_site_label_1
_geom_torsion_atom_site_label_2
_geom_torsion_atom_site_label_3
_geom_torsion_atom_site_label_4
_geom_torsion_site_symmetry_1
_geom_torsion_site_symmetry_4
_geom_torsion
N1 C3 C4 C5 . . -168.4(5)
C3 C4 C5 N2 . . -171.0(5)
N3 C8 C9 C10 . . -179.9(5)
C8 C9 C10 N4 . . 171.8(5)
N5 C13 C14 C15 . . -156.9(4)
C13 C14 C15 N6 . . -174.4(4)
C4 C3 N1 C2 . . -58.7(6)
C4 C3 N1 C1 . . 177.6(5)
C9 C8 N3 C6 . . 169.2(5)
C9 C8 N3 C7 . . -66.2(6)
C14 C13 N5 C12 . . -172.2(5)
C14 C13 N5 C11 . . -46.3(6)
V3 O5 V1 O1 . . 175.06(18)
V3 O5 V1 O8 . 2_556 70.40(19)
V3 O5 V1 O12 . . -84.06(18)
V3 O5 V1 O13 . 2_556 -28.9(4)
V3 O5 V1 O14 . 2_556 -8.96(16)
V5 O12 V1 O1 . . 169.40(17)
V2 O12 V1 O1 . . -77.72(18)
V5 O12 V1 O5 . . 66.12(17)
V2 O12 V1 O5 . . 179.00(15)
V5 O12 V1 O8 . 2_556 -35.3(4)
V2 O12 V1 O8 . 2_556 77.6(3)
V5 O12 V1 O13 . 2_556 -92.40(16)
V2 O12 V1 O13 . 2_556 20.48(13)
V5 O12 V1 O14 . 2_556 -13.50(13)
V2 O12 V1 O14 . 2_556 99.39(14)
V4 O7 V2 O2 . . -174.99(18)
V4 O7 V2 O6 . 2_556 -70.09(19)
V4 O7 V2 O12 . . 85.12(18)
V4 O7 V2 O13 . 2_556 30.6(4)
V4 O7 V2 O14 . . 9.74(16)
V5 O12 V2 O2 . . -167.99(16)
V1 O12 V2 O2 . . 78.50(17)
V5 O12 V2 O7 . . -66.20(16)
V1 O12 V2 O7 . . -179.71(14)
V5 O12 V2 O6 . 2_556 36.6(4)
V1 O12 V2 O6 . 2_556 -76.9(3)
V5 O12 V2 O13 . 2_556 93.10(16)
V1 O12 V2 O13 . 2_556 -20.41(13)
V5 O12 V2 O14 . . 14.25(13)
V1 O12 V2 O14 . . -99.27(14)
V5 O14 V2 O7 . . 80.25(13)
V5 O14 V2 O7 2_556 . -177.81(14)
V1 O14 V2 O7 2_556 . -47.0(8)
V3 O14 V2 O7 2_556 . -90.60(13)
V4 O14 V2 O7 . . -7.21(12)
V5 O14 V2 O6 . 2_556 177.28(14)
V5 O14 V2 O6 2_556 2_556 -80.78(14)
V1 O14 V2 O6 2_556 2_556 50.0(8)
V3 O14 V2 O6 2_556 2_556 6.43(12)
V4 O14 V2 O6 . 2_556 89.82(12)
V5 O14 V2 O12 . . -12.20(11)
V5 O14 V2 O12 2_556 . 89.74(13)
V1 O14 V2 O12 2_556 . -139.4(8)
V3 O14 V2 O12 2_556 . 176.95(13)
V4 O14 V2 O12 . . -99.66(12)
V5 O14 V2 O13 . 2_556 -90.88(13)
V5 O14 V2 O13 2_556 2_556 11.06(12)
V1 O14 V2 O13 2_556 2_556 141.9(8)
V3 O14 V2 O13 2_556 2_556 98.27(12)
V4 O14 V2 O13 . 2_556 -178.34(13)
V1 O5 V3 O3 . . -176.69(19)
V1 O5 V3 O9 . 2_556 -72.40(19)
V1 O5 V3 O6 . . 20.9(4)
V1 O5 V3 O10 . . 84.38(18)
V1 O5 V3 O14 . 2_556 8.82(16)
V2 O6 V3 O3 2_556 . 176.95(18)
V2 O6 V3 O9 2_556 2_556 73.09(19)
V2 O6 V3 O5 2_556 . -20.5(4)
V2 O6 V3 O10 2_556 . -84.22(18)
V2 O6 V3 O14 2_556 2_556 -8.39(15)
V5 O10 V3 O3 . . -178.89(19)
V5 O10 V3 O9 . 2_556 5.4(4)
V5 O10 V3 O5 . . -76.61(18)
V5 O10 V3 O6 . . 81.19(18)
V5 O10 V3 O14 . 2_556 2.41(15)
V3 O9 V4 O4 2_556 . 178.96(19)
V3 O9 V4 O8 2_556 . 76.87(19)
V3 O9 V4 O7 2_556 . -77.87(18)
V3 O9 V4 O11 2_556 . -2.3(5)
V3 O9 V4 O14 2_556 . -0.82(16)
V1 O8 V4 O4 2_556 . -173.82(19)
V1 O8 V4 O9 2_556 . -71.28(19)
V1 O8 V4 O7 2_556 . 26.1(4)
V1 O8 V4 O11 2_556 . 85.04(18)
V1 O8 V4 O14 2_556 . 9.66(16)
V2 O7 V4 O4 . . 173.98(19)
V2 O7 V4 O9 . . 71.43(19)
V2 O7 V4 O8 . . -26.0(4)
V2 O7 V4 O11 . . -85.19(18)
V2 O7 V4 O14 . . -9.55(16)
V5 O11 V4 O4 . . 179.90(19)
V5 O11 V4 O9 . . 1.2(4)
V5 O11 V4 O8 . . -79.66(18)
V5 O11 V4 O7 . . 78.54(18)
V5 O11 V4 O14 . . -0.36(15)
V5 O14 V4 O9 . . -179.10(14)
V2 O14 V4 O9 . . -86.47(13)
V1 O14 V4 O9 2_556 . 86.59(13)
V3 O14 V4 O9 2_556 . 0.60(12)
V5 O14 V4 O8 . . 87.21(14)
V2 O14 V4 O8 . . 179.84(14)
V1 O14 V4 O8 2_556 . -7.10(12)
V3 O14 V4 O8 2_556 . -93.09(13)
V5 O14 V4 O7 . . -85.62(13)
V2 O14 V4 O7 . . 7.00(12)
V1 O14 V4 O7 2_556 . -179.94(13)
V3 O14 V4 O7 2_556 . 94.08(13)
V5 O14 V4 O11 . . 0.27(11)
V2 O14 V4 O11 . . 92.90(13)
V1 O14 V4 O11 2_556 . -94.04(13)
V3 O14 V4 O11 2_556 . 179.98(13)
V4 O11 V5 O10 . . 177.70(16)
V4 O11 V5 O12 . . -80.44(17)
V4 O11 V5 O13 . . 80.66(17)
V4 O11 V5 O14 . . 0.38(16)
V4 O11 V5 O14 . 2_556 6.5(7)
V3 O10 V5 O11 . . 179.60(16)
V3 O10 V5 O12 . . 78.11(17)
V3 O10 V5 O13 . . -82.44(17)
V3 O10 V5 O14 . . -11.3(7)
V3 O10 V5 O14 . 2_556 -2.54(16)
V1 O12 V5 O11 . . 179.85(15)
V2 O12 V5 O11 . . 71.35(17)
V1 O12 V5 O10 . . -71.96(17)
V2 O12 V5 O10 . . 179.54(15)
V1 O12 V5 O13 . . 52.8(4)
V2 O12 V5 O13 . . -55.7(4)
V1 O12 V5 O14 . . 93.59(15)
V2 O12 V5 O14 . . -14.91(14)
V1 O12 V5 O14 . 2_556 14.16(14)
V2 O12 V5 O14 . 2_556 -94.34(15)
V1 O13 V5 O11 2_556 . -73.01(17)
V2 O13 V5 O11 2_556 . -179.11(15)
V1 O13 V5 O10 2_556 . 179.84(15)
V2 O13 V5 O10 2_556 . 73.75(16)
V1 O13 V5 O12 2_556 . 54.4(4)
V2 O13 V5 O12 2_556 . -51.7(4)
V1 O13 V5 O14 2_556 . 13.52(13)
V2 O13 V5 O14 2_556 . -92.58(15)
V1 O13 V5 O14 2_556 2_556 93.17(15)
V2 O13 V5 O14 2_556 2_556 -12.92(14)
V5 O14 V5 O11 2_556 . 178.48(15)
V2 O14 V5 O11 . . -86.20(14)
V1 O14 V5 O11 2_556 . 85.16(14)
V4 O14 V5 O11 . . -0.32(13)
V5 O14 V5 O10 2_556 . 9.0(6)
V2 O14 V5 O10 . . 104.3(6)
V1 O14 V5 O10 2_556 . -84.3(6)
V4 O14 V5 O10 . . -169.8(5)
V5 O14 V5 O12 2_556 . -82.69(14)
V2 O14 V5 O12 . . 12.63(12)
V1 O14 V5 O12 2_556 . -176.01(13)
V4 O14 V5 O12 . . 98.52(12)
V5 O14 V5 O13 2_556 . 81.79(14)
V2 O14 V5 O13 . . 177.12(13)
V1 O14 V5 O13 2_556 . -11.53(11)
V4 O14 V5 O13 . . -97.00(12)
V5 O14 V5 O14 2_556 2_556 0.0
V2 O14 V5 O14 . 2_556 95.33(14)
V1 O14 V5 O14 2_556 2_556 -93.32(14)
V4 O14 V5 O14 . 2_556 -178.79(17)
V8 O19 V6 O15 . . 175.22(18)
V8 O19 V6 O22 . 2_565 69.5(2)
V8 O19 V6 O27 . 2_565 -35.1(4)
V8 O19 V6 O26 . . -85.55(18)
V8 O19 V6 O28 . 2_565 -9.99(16)
V8 O19 V6 V7 . . -85.06(19)
V10 O26 V6 O15 . . 170.52(17)
V7 O26 V6 O15 . . -78.09(18)
V10 O26 V6 O22 . 2_565 -30.8(4)
V7 O26 V6 O22 . 2_565 80.6(4)
V10 O26 V6 O19 . . 68.01(17)
V7 O26 V6 O19 . . 179.40(15)
V10 O26 V6 O27 . 2_565 -91.60(16)
V7 O26 V6 O27 . 2_565 19.80(13)
V10 O26 V6 O28 . 2_565 -12.32(13)
V7 O26 V6 O28 . 2_565 99.07(14)
V10 O26 V6 V7 . . -111.39(19)
V9 O21 V7 O16 . . -173.84(19)
V9 O21 V7 O20 . 2_565 -69.24(19)
V9 O21 V7 O27 . 2_565 31.5(4)
V9 O21 V7 O26 . . 85.27(18)
V9 O21 V7 O28 . . 10.15(16)
V9 O21 V7 V6 . . 84.83(19)
V10 O26 V7 O16 . . -169.93(16)
V6 O26 V7 O16 . . 77.88(17)
V10 O26 V7 O20 . 2_565 34.5(4)
V6 O26 V7 O20 . 2_565 -77.7(3)
V10 O26 V7 O21 . . -67.29(16)
V6 O26 V7 O21 . . -179.48(14)
V10 O26 V7 O27 . 2_565 92.58(16)
V6 O26 V7 O27 . 2_565 -19.61(12)
V10 O26 V7 O28 . . 13.57(13)
V6 O26 V7 O28 . . -98.62(14)
V10 O26 V7 V6 . . 112.19(19)
V10 O28 V7 O20 . 2_565 177.09(14)
V10 O28 V7 O20 2_565 2_565 -80.97(13)
V6 O28 V7 O20 2_565 2_565 50.3(8)
V8 O28 V7 O20 2_565 2_565 5.88(12)
V9 O28 V7 O20 . 2_565 89.31(12)
V10 O28 V7 O21 . . 80.34(14)
V10 O28 V7 O21 2_565 . -177.73(14)
V6 O28 V7 O21 2_565 . -46.5(8)
V8 O28 V7 O21 2_565 . -90.88(13)
V9 O28 V7 O21 . . -7.45(12)
V10 O28 V7 O27 . 2_565 -90.72(13)
V10 O28 V7 O27 2_565 2_565 11.22(12)
V6 O28 V7 O27 2_565 2_565 142.5(8)
V8 O28 V7 O27 2_565 2_565 98.06(12)
V9 O28 V7 O27 . 2_565 -178.51(13)
V10 O28 V7 O26 . . -12.03(11)
V10 O28 V7 O26 2_565 . 89.91(13)
V6 O28 V7 O26 2_565 . -138.8(8)
V8 O28 V7 O26 2_565 . 176.75(13)
V9 O28 V7 O26 . . -99.82(12)
V10 O28 V7 V6 . . -51.88(9)
V10 O28 V7 V6 2_565 . 50.06(9)
V6 O28 V7 V6 2_565 . -178.7(8)
V8 O28 V7 V6 2_565 . 136.90(8)
V9 O28 V7 V6 . . -139.67(8)
O15 V6 V7 O16 . . -0.87(19)
O22 V6 V7 O16 2_565 . 107.4(2)
O19 V6 V7 O16 . . -106.82(19)
O27 V6 V7 O16 2_565 . 105.0(2)
O26 V6 V7 O16 . . -106.06(19)
O28 V6 V7 O16 2_565 . -179.80(15)
O15 V6 V7 O20 . 2_565 -108.1(2)
O22 V6 V7 O20 2_565 2_565 0.2(2)
O19 V6 V7 O20 . 2_565 145.94(19)
O27 V6 V7 O20 2_565 2_565 -2.2(2)
O26 V6 V7 O20 . 2_565 146.7(2)
O28 V6 V7 O20 2_565 2_565 72.96(17)
O15 V6 V7 O21 . . 105.87(19)
O22 V6 V7 O21 2_565 . -145.84(19)
O19 V6 V7 O21 . . -0.08(19)
O27 V6 V7 O21 2_565 . -148.2(2)
O26 V6 V7 O21 . . 0.68(19)
O28 V6 V7 O21 2_565 . -73.06(16)
O15 V6 V7 O27 . 2_565 -105.9(2)
O22 V6 V7 O27 2_565 2_565 2.4(2)
O19 V6 V7 O27 . 2_565 148.2(2)
O26 V6 V7 O27 . 2_565 148.9(2)
O28 V6 V7 O27 2_565 2_565 75.19(17)
O15 V6 V7 O26 . . 105.19(19)
O22 V6 V7 O26 2_565 . -146.5(2)
O19 V6 V7 O26 . . -0.76(19)
O27 V6 V7 O26 2_565 . -148.9(2)
O28 V6 V7 O26 2_565 . -73.73(16)
O15 V6 V7 O28 . . 179.19(16)
O22 V6 V7 O28 2_565 . -72.52(17)
O19 V6 V7 O28 . . 73.24(16)
O27 V6 V7 O28 2_565 . -74.93(16)
O26 V6 V7 O28 . . 73.99(16)
O28 V6 V7 O28 2_565 . 0.26(15)
V6 O19 V8 O17 . . -175.33(18)
V6 O19 V8 O23 . 2_565 -70.92(19)
V6 O19 V8 O20 . . 21.0(4)
V6 O19 V8 O24 . . 85.29(18)
V6 O19 V8 O28 . 2_565 9.74(16)
V7 O20 V8 O17 2_565 . 177.13(18)
V7 O20 V8 O19 2_565 . -19.0(4)
V7 O20 V8 O23 2_565 2_565 73.74(19)
V7 O20 V8 O24 2_565 . -83.76(18)
V7 O20 V8 O28 2_565 2_565 -7.79(16)
V10 O24 V8 O17 . . -179.79(19)
V10 O24 V8 O19 . . -77.24(19)
V10 O24 V8 O23 . 2_565 8.5(4)
V10 O24 V8 O20 . . 79.78(18)
V10 O24 V8 O28 . 2_565 1.59(15)
V8 O23 V9 O18 2_565 . 177.35(19)
V8 O23 V9 O21 2_565 . -78.94(19)
V8 O23 V9 O22 2_565 . 75.68(18)
V8 O23 V9 O25 2_565 . 2.3(5)
V8 O23 V9 O28 2_565 . -0.55(16)
V7 O21 V9 O18 . . 175.18(19)
V7 O21 V9 O23 . . 71.09(19)
V7 O21 V9 O22 . . -25.9(4)
V7 O21 V9 O25 . . -84.44(18)
V7 O21 V9 O28 . . -9.95(16)
V6 O22 V9 O18 2_565 . -175.5(2)
V6 O22 V9 O23 2_565 . -71.9(2)
V6 O22 V9 O21 2_565 . 25.4(4)
V6 O22 V9 O25 2_565 . 84.29(19)
V6 O22 V9 O28 2_565 . 9.32(16)
V10 O25 V9 O18 . . -178.88(19)
V10 O25 V9 O23 . . -3.8(4)
V10 O25 V9 O21 . . 79.26(18)
V10 O25 V9 O22 . . -78.92(18)
V10 O25 V9 O28 . . -0.85(15)
V10 O28 V9 O23 . . 179.39(14)
V6 O28 V9 O23 2_565 . 86.08(13)
V7 O28 V9 O23 . . -86.83(13)
V8 O28 V9 O23 2_565 . 0.40(12)
V10 O28 V9 O21 . . -86.40(14)
V6 O28 V9 O21 2_565 . -179.71(14)
V7 O28 V9 O21 . . 7.38(12)
V8 O28 V9 O21 2_565 . 94.62(13)
V10 O28 V9 O22 . . 86.59(14)
V6 O28 V9 O22 2_565 . -6.72(12)
V7 O28 V9 O22 . . -179.63(14)
V8 O28 V9 O22 2_565 . -92.39(13)
V10 O28 V9 O25 . . 0.65(11)
V6 O28 V9 O25 2_565 . -92.67(13)
V7 O28 V9 O25 . . 94.42(13)
V8 O28 V9 O25 2_565 . -178.34(13)
V9 O25 V10 O24 . . -179.56(16)
V9 O25 V10 O26 . . -80.11(17)
V9 O25 V10 O27 . . 81.84(18)
V9 O25 V10 O28 . . 0.91(16)
V9 O25 V10 O28 . 2_565 -0.5(7)
V8 O24 V10 O25 . . 178.10(16)
V8 O24 V10 O26 . . 78.31(17)
V8 O24 V10 O27 . . -82.01(17)
V8 O24 V10 O28 . . -3.8(7)
V8 O24 V10 O28 . 2_565 -1.68(16)
V7 O26 V10 O25 . . 72.32(17)
V6 O26 V10 O25 . . 179.05(15)
V7 O26 V10 O24 . . 179.83(15)
V6 O26 V10 O24 . . -73.45(17)
V7 O26 V10 O27 . . -57.3(4)
V6 O26 V10 O27 . . 49.4(4)
V7 O26 V10 O28 . . -14.41(14)
V6 O26 V10 O28 . . 92.31(15)
V7 O26 V10 O28 . 2_565 -93.93(15)
V6 O26 V10 O28 . 2_565 12.80(14)
V6 O27 V10 O25 2_565 . -71.81(17)
V7 O27 V10 O25 2_565 . -179.59(16)
V6 O27 V10 O24 2_565 . -179.21(15)
V7 O27 V10 O24 2_565 . 73.01(17)
V6 O27 V10 O26 2_565 . 57.8(4)
V7 O27 V10 O26 2_565 . -50.0(4)
V6 O27 V10 O28 2_565 . 14.86(13)
V7 O27 V10 O28 2_565 . -92.92(15)
V6 O27 V10 O28 2_565 2_565 94.35(15)
V7 O27 V10 O28 2_565 2_565 -13.43(14)
V10 O28 V10 O25 2_565 . -179.66(16)
V6 O28 V10 O25 2_565 . 85.50(14)
V7 O28 V10 O25 . . -85.47(14)
V9 O28 V10 O25 . . -0.76(13)
V10 O28 V10 O24 2_565 . 2.2(6)
V6 O28 V10 O24 2_565 . -92.7(6)
V7 O28 V10 O24 . . 96.4(6)
V9 O28 V10 O24 . . -178.9(5)
V10 O28 V10 O26 2_565 . -81.88(14)
V6 O28 V10 O26 2_565 . -176.72(13)
V7 O28 V10 O26 . . 12.31(12)
V9 O28 V10 O26 . . 97.02(12)
V10 O28 V10 O27 2_565 . 82.19(14)
V6 O28 V10 O27 2_565 . -12.65(11)
V7 O28 V10 O27 . . 176.38(13)
V9 O28 V10 O27 . . -98.91(12)
V10 O28 V10 O28 2_565 2_565 0.0
V6 O28 V10 O28 2_565 2_565 -94.84(14)
V7 O28 V10 O28 . 2_565 94.19(14)
V9 O28 V10 O28 . 2_565 178.91(17)
